data_2241161
loop_
_publ_author_name
'Stepina, Egija'
'Stepanovs, Dmitrijs'
'Mierina, Inese'
'Jure, Mara'

_publ_section_title
;
 Crystal structure of
 5-[4-(diethylamino)phenylmethylidene]-2,2-dimethyl-1,3-dioxane-4,6-dione
;
_journal_coeditor_code XU5872
_journal_issue 10
_journal_name_full 'Acta Crystallographica Section E'
_journal_page_first 1242
_journal_page_last 1244
_journal_paper_doi 10.1107/S2056989015017673
_journal_volume 71
_journal_year 2015
_chemical_formula_iupac 'C17 H21 N O4'
_chemical_formula_moiety 'C17 H21 N O4'
_chemical_formula_sum 'C17 H21 N O4'
_chemical_formula_weight 303.35
_chemical_name_systematic
;
5-[4-(Diethylamino)phenylmethylidene]-2,2-dimethyl-1,3-dioxane-4,6-dione
;
_space_group_IT_number 14
_symmetry_cell_setting monoclinic
_symmetry_space_group_name_Hall '-P 2ybc'
_symmetry_space_group_name_H-M 'P 1 21/c 1'
_atom_sites_solution_hydrogens geom
_atom_sites_solution_primary direct
_atom_sites_solution_secondary difmap
_audit_creation_method SHELXL-97
_cell_angle_alpha 90.00
_cell_angle_beta 96.8580(10)
_cell_angle_gamma 90.00
_cell_formula_units_Z 4
_cell_length_a 7.8662(2)
_cell_length_b 11.4601(3)
_cell_length_c 18.1517(6)
_cell_measurement_reflns_used 15405
_cell_measurement_temperature 173(2)
_cell_measurement_theta_max 27.485
_cell_measurement_theta_min 0.998
_cell_volume 1624.62(8)
_computing_cell_refinement
;
HKL Scalepack (Otwinovski & Minor, 1997)
;
_computing_data_collection
;
KappaCCD Server Software (Nonius, 1997)
;
_computing_data_reduction
;
HKL Denzo and Scalepack (Otwinovski & Minor, 1997)
;
_computing_molecular_graphics
;
ORTEP-3 for Windows (Farrugia, 2012)
;
_computing_publication_material
;
SHELXL97 (Sheldrick, 2008), PLATON (Spek, 2009) and publCIF
(Westrip, 2010)
;
_computing_structure_refinement
;
SHELXL97 (Sheldrick, 2008)
;
_computing_structure_solution
;
SIR2011 (Burla <i>et al.</i>,  2012)
;
_diffrn_ambient_temperature 173(2)
_diffrn_measured_fraction_theta_full 0.997
_diffrn_measured_fraction_theta_max 0.997
_diffrn_measurement_device_type 'Nonius KappaCCD'
_diffrn_measurement_method CCD
_diffrn_radiation_monochromator graphite
_diffrn_radiation_source 'fine-focus sealed tube'
_diffrn_radiation_type MoK\a
_diffrn_radiation_wavelength 0.71073
_diffrn_reflns_av_R_equivalents 0.0541
_diffrn_reflns_av_sigmaI/netI 0.0841
_diffrn_reflns_limit_h_max 10
_diffrn_reflns_limit_h_min -10
_diffrn_reflns_limit_k_max 13
_diffrn_reflns_limit_k_min -14
_diffrn_reflns_limit_l_max 23
_diffrn_reflns_limit_l_min -23
_diffrn_reflns_number 6627
_diffrn_reflns_theta_full 27.47
_diffrn_reflns_theta_max 27.47
_diffrn_reflns_theta_min 2.26
_exptl_absorpt_coefficient_mu 0.088
_exptl_absorpt_correction_type none
_exptl_crystal_colour red
_exptl_crystal_density_diffrn 1.240
_exptl_crystal_density_method 'not measured'
_exptl_crystal_description plate
_exptl_crystal_F_000 648
_exptl_crystal_size_max 0.26
_exptl_crystal_size_mid 0.19
_exptl_crystal_size_min 0.09
_refine_diff_density_max 0.183
_refine_diff_density_min -0.191
_refine_ls_extinction_method none
_refine_ls_goodness_of_fit_ref 1.002
_refine_ls_hydrogen_treatment constr
_refine_ls_matrix_type full
_refine_ls_number_parameters 203
_refine_ls_number_reflns 3705
_refine_ls_number_restraints 0
_refine_ls_restrained_S_all 1.002
_refine_ls_R_factor_all 0.1120
_refine_ls_R_factor_gt 0.0552
_refine_ls_shift/su_max 0.000
_refine_ls_shift/su_mean 0.000
_refine_ls_structure_factor_coef Fsqd
_refine_ls_weighting_details 'calc w=1/[\s^2^(Fo^2^)+(0.0534P)^2^+0.0774P] where P=(Fo^2^+2Fc^2^)/3'
_refine_ls_weighting_scheme calc
_refine_ls_wR_factor_gt 0.1074
_refine_ls_wR_factor_ref 0.1269
_reflns_number_gt 2183
_reflns_number_total 3705
_reflns_threshold_expression >2sigma(I)
_cod_data_source_file xu5872sup1.cif
_cod_data_source_block I
_cod_original_sg_symbol_Hall '-P 2ybc '
_cod_original_sg_symbol_H-M 'P 21/c'
_cod_database_code 2241161
_cod_database_fobs_code 2241161

loop_
_symmetry_equiv_pos_as_xyz
'x, y, z'
'-x, y+1/2, -z+1/2'
'-x, -y, -z'
'x, -y-1/2, z-1/2'

loop_
_atom_site_type_symbol
_atom_site_label
_atom_site_fract_x
_atom_site_fract_y
_atom_site_fract_z
_atom_site_U_iso_or_equiv
_atom_site_adp_type
_atom_site_calc_flag
_atom_site_refinement_flags
_atom_site_occupancy
_atom_site_symmetry_multiplicity
O O1 0.57779(16) 0.16291(12) 0.51388(7) 0.0404(4) Uani d . 1 1
O O19 0.65514(15) 0.45154(13) 0.40080(8) 0.0407(4) Uani d . 1 1
O O3 0.73309(14) 0.27588(11) 0.43789(8) 0.0390(4) Uani d . 1 1
C C8 0.2432(2) 0.50423(15) 0.40398(10) 0.0252(4) Uani d . 1 1
C C10 -0.0015(2) 0.63516(16) 0.37433(10) 0.0266(4) Uani d . 1 1
H H10 -0.1138 0.6545 0.3804 0.032 Uiso calc R 1 1
O O20 0.33160(19) 0.21986(13) 0.54631(9) 0.0584(5) Uani d . 1 1
N N14 0.02179(17) 0.80169(13) 0.29384(9) 0.0307(4) Uani d . 1 1
C C12 0.2607(2) 0.66959(17) 0.32158(11) 0.0317(5) Uani d . 1 1
H H12 0.3242 0.7124 0.2910 0.038 Uiso calc R 1 1
C C9 0.0729(2) 0.53919(16) 0.40930(10) 0.0259(4) Uani d . 1 1
H H9 0.0078 0.4944 0.4382 0.031 Uiso calc R 1 1
C C11 0.0910(2) 0.70529(16) 0.32900(10) 0.0266(4) Uani d . 1 1
C C4 0.6131(2) 0.36263(18) 0.42864(11) 0.0310(5) Uani d . 1 1
C C13 0.3340(2) 0.57427(17) 0.35789(11) 0.0309(5) Uani d . 1 1
H H13 0.4465 0.5550 0.3521 0.037 Uiso calc R 1 1
C C7 0.3028(2) 0.40397(16) 0.44569(10) 0.0275(4) Uani d . 1 1
H H7 0.2188 0.3745 0.4725 0.033 Uiso calc R 1 1
C C15 0.1135(2) 0.86883(18) 0.24297(11) 0.0386(5) Uani d . 1 1
H H15A 0.0311 0.9075 0.2070 0.046 Uiso calc R 1 1
H H15B 0.1801 0.8159 0.2161 0.046 Uiso calc R 1 1
C C5 0.4505(2) 0.33863(16) 0.45730(10) 0.0292(4) Uani d . 1 1
C C6 0.4436(3) 0.23885(18) 0.50801(11) 0.0377(5) Uani d . 1 1
C C2 0.6814(2) 0.16029(17) 0.45458(12) 0.0363(5) Uani d . 1 1
C C18 -0.2946(2) 0.7988(2) 0.25955(13) 0.0473(6) Uani d . 1 1
H H18A -0.2752 0.8057 0.2085 0.071 Uiso calc R 1 1
H H18B -0.3967 0.8406 0.2673 0.071 Uiso calc R 1 1
H H18C -0.3077 0.7180 0.2716 0.071 Uiso calc R 1 1
C C17 -0.1429(2) 0.84969(17) 0.30887(12) 0.0349(5) Uani d . 1 1
H H17A -0.1415 0.9336 0.3019 0.042 Uiso calc R 1 1
H H17B -0.1577 0.8348 0.3603 0.042 Uiso calc R 1 1
C C21 0.8427(3) 0.0962(2) 0.48418(14) 0.0551(6) Uani d . 1 1
H H21A 0.8967 0.1357 0.5274 0.083 Uiso calc R 1 1
H H21B 0.9195 0.0943 0.4469 0.083 Uiso calc R 1 1
H H21C 0.8146 0.0179 0.4971 0.083 Uiso calc R 1 1
C C22 0.5872(3) 0.1025(2) 0.38720(12) 0.0460(6) Uani d . 1 1
H H22A 0.5555 0.0247 0.3997 0.069 Uiso calc R 1 1
H H22B 0.6600 0.0994 0.3484 0.069 Uiso calc R 1 1
H H22C 0.4860 0.1465 0.3706 0.069 Uiso calc R 1 1
C C16 0.2319(3) 0.9596(2) 0.28194(14) 0.0533(6) Uani d . 1 1
H H16A 0.1656 1.0166 0.3047 0.080 Uiso calc R 1 1
H H16B 0.2950 0.9971 0.2465 0.080 Uiso calc R 1 1
H H16C 0.3102 0.9224 0.3194 0.080 Uiso calc R 1 1

loop_
_atom_site_aniso_label
_atom_site_aniso_U_11
_atom_site_aniso_U_22
_atom_site_aniso_U_33
_atom_site_aniso_U_12
_atom_site_aniso_U_13
_atom_site_aniso_U_23
O1 0.0464(8) 0.0385(9) 0.0367(8) 0.0179(6) 0.0058(6) 0.0069(7)
O19 0.0303(7) 0.0382(9) 0.0546(10) 0.0026(6) 0.0093(6) 0.0078(7)
O3 0.0274(7) 0.0354(8) 0.0538(9) 0.0093(6) 0.0033(6) 0.0008(7)
C8 0.0267(9) 0.0252(10) 0.0236(10) 0.0011(7) 0.0025(7) -0.0030(8)
C10 0.0229(9) 0.0296(11) 0.0276(10) 0.0014(7) 0.0039(7) -0.0005(9)
O20 0.0643(10) 0.0510(11) 0.0666(11) 0.0218(8) 0.0352(9) 0.0286(9)
N14 0.0289(8) 0.0294(9) 0.0341(10) 0.0030(7) 0.0042(7) 0.0077(7)
C12 0.0287(9) 0.0320(12) 0.0357(12) -0.0004(8) 0.0096(8) 0.0068(9)
C9 0.0263(9) 0.0292(11) 0.0229(10) -0.0026(7) 0.0058(7) -0.0004(8)
C11 0.0291(9) 0.0257(10) 0.0241(10) 0.0014(8) -0.0003(7) -0.0027(8)
C4 0.0285(10) 0.0321(12) 0.0315(11) 0.0051(8) 0.0000(8) -0.0043(10)
C13 0.0243(9) 0.0335(11) 0.0359(12) 0.0028(8) 0.0077(8) 0.0029(9)
C7 0.0292(9) 0.0266(11) 0.0279(11) 0.0007(8) 0.0082(7) -0.0034(9)
C15 0.0417(11) 0.0358(12) 0.0389(12) 0.0026(9) 0.0070(9) 0.0156(10)
C5 0.0303(9) 0.0279(11) 0.0293(11) 0.0026(8) 0.0033(7) -0.0022(9)
C6 0.0430(11) 0.0346(12) 0.0364(12) 0.0103(9) 0.0086(9) 0.0034(10)
C2 0.0360(11) 0.0324(12) 0.0403(13) 0.0108(9) 0.0033(9) 0.0005(10)
C18 0.0347(11) 0.0472(14) 0.0580(15) 0.0033(9) -0.0029(10) 0.0115(12)
C17 0.0342(10) 0.0286(11) 0.0421(12) 0.0069(8) 0.0057(8) 0.0037(10)
C21 0.0446(12) 0.0548(16) 0.0634(17) 0.0220(11) -0.0038(11) 0.0016(13)
C22 0.0522(12) 0.0397(14) 0.0441(14) 0.0123(10) -0.0023(10) -0.0057(11)
C16 0.0518(13) 0.0419(14) 0.0670(17) -0.0090(10) 0.0103(11) 0.0091(12)

loop_
_atom_type_symbol
_atom_type_description
_atom_type_scat_dispersion_real
_atom_type_scat_dispersion_imag
_atom_type_scat_source
C C 0.0033 0.0016 'International Tables Vol C Tables 4.2.6.8 and 6.1.1.4'
H H 0.0000 0.0000 'International Tables Vol C Tables 4.2.6.8 and 6.1.1.4'
N N 0.0061 0.0033 'International Tables Vol C Tables 4.2.6.8 and 6.1.1.4'
O O 0.0106 0.0060 'International Tables Vol C Tables 4.2.6.8 and 6.1.1.4'

loop_
_geom_angle_atom_site_label_1
_geom_angle_atom_site_label_2
_geom_angle_atom_site_label_3
_geom_angle
C6 O1 C2 117.50(15)
C4 O3 C2 119.35(14)
C9 C8 C13 115.46(16)
C9 C8 C7 116.56(16)
C13 C8 C7 127.97(16)
C9 C10 C11 120.46(16)
C9 C10 H10 119.8
C11 C10 H10 119.8
C11 N14 C15 121.78(15)
C11 N14 C17 122.20(15)
C15 N14 C17 115.86(15)
C13 C12 C11 122.18(17)
C13 C12 H12 118.9
C11 C12 H12 118.9
C10 C9 C8 123.61(16)
C10 C9 H9 118.2
C8 C9 H9 118.2
N14 C11 C10 122.12(16)
N14 C11 C12 121.31(16)
C10 C11 C12 116.57(16)
O19 C4 O3 116.57(16)
O19 C4 C5 127.27(17)
O3 C4 C5 116.09(17)
C12 C13 C8 121.68(16)
C12 C13 H13 119.2
C8 C13 H13 119.2
C5 C7 C8 137.58(17)
C5 C7 H7 111.2
C8 C7 H7 111.2
N14 C15 C16 112.95(18)
N14 C15 H15A 109.0
C16 C15 H15A 109.0
N14 C15 H15B 109.0
C16 C15 H15B 109.0
H15A C15 H15B 107.8
C7 C5 C4 126.92(18)
C7 C5 C6 115.10(16)
C4 C5 C6 117.86(16)
O20 C6 O1 116.90(18)
O20 C6 C5 125.78(18)
O1 C6 C5 117.29(17)
O1 C2 O3 110.09(15)
O1 C2 C22 110.63(16)
O3 C2 C22 111.13(17)
O1 C2 C21 105.88(17)
O3 C2 C21 106.15(16)
C22 C2 C21 112.74(18)
C17 C18 H18A 109.5
C17 C18 H18B 109.5
H18A C18 H18B 109.5
C17 C18 H18C 109.5
H18A C18 H18C 109.5
H18B C18 H18C 109.5
N14 C17 C18 113.34(17)
N14 C17 H17A 108.9
C18 C17 H17A 108.9
N14 C17 H17B 108.9
C18 C17 H17B 108.9
H17A C17 H17B 107.7
C2 C21 H21A 109.5
C2 C21 H21B 109.5
H21A C21 H21B 109.5
C2 C21 H21C 109.5
H21A C21 H21C 109.5
H21B C21 H21C 109.5
C2 C22 H22A 109.5
C2 C22 H22B 109.5
H22A C22 H22B 109.5
C2 C22 H22C 109.5
H22A C22 H22C 109.5
H22B C22 H22C 109.5
C15 C16 H16A 109.5
C15 C16 H16B 109.5
H16A C16 H16B 109.5
C15 C16 H16C 109.5
H16A C16 H16C 109.5
H16B C16 H16C 109.5

loop_
_geom_bond_atom_site_label_1
_geom_bond_atom_site_label_2
_geom_bond_distance
O1 C6 1.363(2)
O1 C2 1.426(2)
O19 C4 1.201(2)
O3 C4 1.368(2)
O3 C2 1.429(2)
C8 C9 1.413(2)
C8 C13 1.413(2)
C8 C7 1.424(2)
C10 C9 1.366(2)
C10 C11 1.413(3)
C10 H10 0.9300
O20 C6 1.205(2)
N14 C11 1.357(2)
N14 C15 1.457(2)
N14 C17 1.463(2)
C12 C13 1.367(3)
C12 C11 1.418(2)
C12 H12 0.9300
C9 H9 0.9300
C4 C5 1.463(2)
C13 H13 0.9300
C7 C5 1.377(2)
C7 H7 0.9300
C15 C16 1.514(3)
C15 H15A 0.9700
C15 H15B 0.9700
C5 C6 1.473(3)
C2 C22 1.506(3)
C2 C21 1.509(3)
C18 C17 1.519(3)
C18 H18A 0.9600
C18 H18B 0.9600
C18 H18C 0.9600
C17 H17A 0.9700
C17 H17B 0.9700
C21 H21A 0.9600
C21 H21B 0.9600
C21 H21C 0.9600
C22 H22A 0.9600
C22 H22B 0.9600
C22 H22C 0.9600
C16 H16A 0.9600
C16 H16B 0.9600
C16 H16C 0.9600

loop_
_geom_hbond_atom_site_label_D
_geom_hbond_atom_site_label_H
_geom_hbond_atom_site_label_A
_geom_hbond_site_symmetry_A
_geom_hbond_distance_DH
_geom_hbond_distance_HA
_geom_hbond_distance_DA
_geom_hbond_angle_DHA
C13 H13 O19 . 0.93 2.13 2.915(2) 141
C17 H17B O20 3_566 0.97 2.39 3.268(3) 151

loop_
_geom_torsion_atom_site_label_1
_geom_torsion_atom_site_label_2
_geom_torsion_atom_site_label_3
_geom_torsion_atom_site_label_4
_geom_torsion
C11 C10 C9 C8 0.8(3)
C13 C8 C9 C10 -1.4(3)
C7 C8 C9 C10 178.19(17)
C15 N14 C11 C10 -175.52(17)
C17 N14 C11 C10 9.3(3)
C15 N14 C11 C12 4.1(3)
C17 N14 C11 C12 -171.03(17)
C9 C10 C11 N14 -179.51(17)
C9 C10 C11 C12 0.8(3)
C13 C12 C11 N14 178.48(18)
C13 C12 C11 C10 -1.8(3)
C2 O3 C4 O19 -165.89(17)
C2 O3 C4 C5 17.1(2)
C11 C12 C13 C8 1.3(3)
C9 C8 C13 C12 0.4(3)
C7 C8 C13 C12 -179.18(18)
C9 C8 C7 C5 179.1(2)
C13 C8 C7 C5 -1.4(4)
C11 N14 C15 C16 -85.9(2)
C17 N14 C15 C16 89.6(2)
C8 C7 C5 C4 4.4(4)
C8 C7 C5 C6 -179.8(2)
O19 C4 C5 C7 13.2(3)
O3 C4 C5 C7 -170.14(18)
O19 C4 C5 C6 -162.49(19)
O3 C4 C5 C6 14.2(2)
C2 O1 C6 O20 160.50(19)
C2 O1 C6 C5 -21.3(2)
C7 C5 C6 O20 -10.3(3)
C4 C5 C6 O20 166.0(2)
C7 C5 C6 O1 171.75(17)
C4 C5 C6 O1 -12.0(3)
C6 O1 C2 O3 50.5(2)
C6 O1 C2 C22 -72.7(2)
C6 O1 C2 C21 164.84(18)
C4 O3 C2 O1 -48.8(2)
C4 O3 C2 C22 74.2(2)
C4 O3 C2 C21 -162.94(17)
C11 N14 C17 C18 -89.7(2)
C15 N14 C17 C18 94.8(2)
